data_7037241
loop_
_publ_author_name
'Kawakami, Takafumi'
'Ito, Shingo'
'Nozaki, Kyoko'

_publ_section_title
;
 Iron-catalysed homo- and copolymerisation of propylene: steric influence
 of bis(imino)pyridine ligands.
;
_journal_issue 47
_journal_name_full 'Dalton transactions (Cambridge, England : 2003)'
_journal_page_first 20745
_journal_page_last 20752
_journal_paper_doi 10.1039/c5dt03551a
_journal_volume 44
_journal_year 2015
_chemical_formula_moiety 'C41 H59 Cl2 Fe N3'
_chemical_formula_sum 'C41 H59 Cl2 Fe N3'
_chemical_formula_weight 720.66
_chemical_name_systematic Dichlorido[1,1'-(pyridine-2,6-diyl)bis{N-[2,6-di(pentan-3-yl)phenyl]ethan-1-imine}]iron
_chemical_properties_physical 'Air-sensitive, Moisture-sensitive'
_space_group_crystal_system orthorhombic
_space_group_IT_number 19
_space_group_name_Hall 'P 2ac 2ab'
_space_group_name_H-M_alt 'P 21 21 21'
_symmetry_space_group_name_Hall 'P 2ac 2ab'
_symmetry_space_group_name_H-M 'P 21 21 21'
_atom_sites_solution_hydrogens geom
_audit_creation_method SHELXL-2014/6
_audit_update_record
;
2015-08-04 deposited with the CCDC.
2015-10-14 downloaded from the CCDC.
;
_cell_angle_alpha 90
_cell_angle_beta 90
_cell_angle_gamma 90
_cell_formula_units_Z 4
_cell_length_a 12.012(5)
_cell_length_b 18.204(8)
_cell_length_c 18.855(8)
_cell_measurement_reflns_used 13703
_cell_measurement_temperature 93
_cell_measurement_theta_max 31.7
_cell_measurement_theta_min 2.7
_cell_volume 4123(3)
_computing_cell_refinement 'RIGAKU CrystalClear'
_computing_data_collection 'RIGAKU CrystalClear'
_computing_data_reduction 'RIGAKU CrystalClear'
_computing_molecular_graphics ORTEP-III
_computing_publication_material 'Yadokari-XG (Wakita, Nemoto, et al.)'
_computing_structure_refinement 'SHELXL-2014/6 (Sheldrick, 2014)'
_computing_structure_solution 'SHELXT-2014/4 (Sheldrick, 2014)'
_diffrn_ambient_temperature 93
_diffrn_detector_area_resol_mean 28.5714
_diffrn_measured_fraction_theta_full 0.998
_diffrn_measured_fraction_theta_max 0.998
_diffrn_measurement_device_type 'Rigaku Saturn724 CCD'
_diffrn_measurement_method 'omega scans'
_diffrn_radiation_type MoK\a
_diffrn_radiation_wavelength 0.71075
_diffrn_reflns_av_R_equivalents 0.1002
_diffrn_reflns_av_unetI/netI 0.0939
_diffrn_reflns_laue_measured_fraction_full 0.998
_diffrn_reflns_laue_measured_fraction_max 0.998
_diffrn_reflns_limit_h_max 13
_diffrn_reflns_limit_h_min -14
_diffrn_reflns_limit_k_max 22
_diffrn_reflns_limit_k_min -21
_diffrn_reflns_limit_l_max 23
_diffrn_reflns_limit_l_min -23
_diffrn_reflns_number 29743
_diffrn_reflns_point_group_measured_fraction_full 0.999
_diffrn_reflns_point_group_measured_fraction_max 0.998
_diffrn_reflns_theta_full 25.242
_diffrn_reflns_theta_max 26.000
_diffrn_reflns_theta_min 2.747
_exptl_absorpt_coefficient_mu 0.525
_exptl_absorpt_correction_T_max 1.000
_exptl_absorpt_correction_T_min 0.623
_exptl_absorpt_correction_type multi-scan
_exptl_absorpt_process_details 'Jacobson, R. (1998) Private communication'
_exptl_crystal_colour Blue
_exptl_crystal_density_diffrn 1.161
_exptl_crystal_description Block
_exptl_crystal_F_000 1544
_exptl_crystal_recrystallization_method 'Re-crystallisation from solvent: dichloromethane/pentane'
_exptl_crystal_size_max 0.350
_exptl_crystal_size_mid 0.200
_exptl_crystal_size_min 0.050
_refine_diff_density_max 0.458
_refine_diff_density_min -0.421
_refine_diff_density_rms 0.079
_refine_ls_abs_structure_details
;
 Flack x determined using 2534 quotients [(I+)-(I-)]/[(I+)+(I-)]
 (Parsons, Flack and Wagner, Acta Cryst. B69 (2013) 249-259).
;
_refine_ls_abs_structure_Flack 0.075(16)
_refine_ls_extinction_method none
_refine_ls_goodness_of_fit_ref 1.113
_refine_ls_hydrogen_treatment constr
_refine_ls_matrix_type full
_refine_ls_number_parameters 434
_refine_ls_number_reflns 8101
_refine_ls_number_restraints 0
_refine_ls_restrained_S_all 1.113
_refine_ls_R_factor_all 0.0795
_refine_ls_R_factor_gt 0.0713
_refine_ls_shift/su_max 0.008
_refine_ls_shift/su_mean 0.001
_refine_ls_structure_factor_coef Fsqd
_refine_ls_weighting_details 'w=1/[\s^2^(Fo^2^)+7.9092P] where P=(Fo^2^+2Fc^2^)/3'
_refine_ls_weighting_scheme calc
_refine_ls_wR_factor_gt 0.1190
_refine_ls_wR_factor_ref 0.1231
_reflns_Friedel_coverage 0.799
_reflns_friedel_fraction_full 0.999
_reflns_friedel_fraction_max 0.999
_reflns_number_gt 7363
_reflns_number_total 8101
_reflns_threshold_expression 'I > 2\s(I)'
_cod_data_source_file c5dt03551a2.cif
_cod_data_source_block 3penfecl2
_cod_depositor_comments
;
The following automatic conversions were performed:

'_exptl_absorpt_correction_type' value 'Multi-scan' changed to
'multi-scan' according to
/usr/data/users/saulius/crontab/automatic-downloads/rss-feeds/RSC/lib/dictionaries/cif_core.dic
dictionary named 'cif_core.dic' version 2.4.2 from 2011-04-26.

Automatic conversion script
Id: cif_fix_values 4268 2015-11-12 08:31:59Z antanas 

 Adding full bibliography for 7037241--7037243.cif.
;
_cod_database_code 7037241
_shelx_space_group_comment
;
The symmetry employed for this shelxl refinement is uniquely defined
by the following loop, which should always be used as a source of
symmetry information in preference to the above space-group names.
They are only intended as comments.
;
_shelx_estimated_absorpt_t_min 0.838
_shelx_estimated_absorpt_t_max 0.974
_shelxl_version_number 2014/6

loop_
_space_group_symop_operation_xyz
'x, y, z'
'-x+1/2, -y, z+1/2'
'x+1/2, -y+1/2, -z'
'-x, y+1/2, -z+1/2'

loop_
_atom_site_label
_atom_site_type_symbol
_atom_site_fract_x
_atom_site_fract_y
_atom_site_fract_z
_atom_site_U_iso_or_equiv
_atom_site_adp_type
_atom_site_occupancy
_atom_site_site_symmetry_order
_atom_site_calc_flag
_atom_site_refinement_flags_posn
_atom_site_refinement_flags_adp
Fe1 Fe 1.06948(7) 0.84894(5) 0.17495(4) 0.01144(19) Uani 1 1 d . .
Cl2 Cl 1.23283(13) 0.81612(9) 0.11491(8) 0.0178(3) Uani 1 1 d . .
Cl1 Cl 1.06008(15) 0.95505(8) 0.23719(8) 0.0182(3) Uani 1 1 d . .
N1 N 0.9998(4) 0.7519(3) 0.1372(3) 0.0104(11) Uani 1 1 d . .
N2 N 1.0847(4) 0.7682(3) 0.2624(3) 0.0115(11) Uani 1 1 d . .
C10 C 1.1151(5) 0.7843(3) 0.3347(3) 0.0112(13) Uani 1 1 d . .
C15 C 1.0280(5) 0.8012(3) 0.3815(3) 0.0153(14) Uani 1 1 d . .
N3 N 0.9602(4) 0.8792(3) 0.0846(3) 0.0126(12) Uani 1 1 d . .
C31 C 0.8124(6) 0.9712(4) 0.0814(3) 0.0169(14) Uani 1 1 d . .
C26 C 0.9245(6) 0.9526(3) 0.0677(3) 0.0163(13) Uani 1 1 d . .
C14 C 1.0547(6) 0.8119(3) 0.4523(3) 0.0182(14) Uani 1 1 d . .
H12 H 0.9967 0.8229 0.4849 0.022 Uiso 1 1 calc R U
C5 C 0.9472(6) 0.7511(3) 0.0742(3) 0.0157(14) Uani 1 1 d . .
C4 C 0.9147(6) 0.6856(4) 0.0430(3) 0.0209(15) Uani 1 1 d . .
H3 H 0.8777 0.6854 -0.0015 0.025 Uiso 1 1 calc R U
C27 C 0.9997(6) 1.0045(4) 0.0394(4) 0.0172(15) Uani 1 1 d . .
C24 C 0.8381(6) 0.8626(4) 0.3959(4) 0.0235(16) Uani 1 1 d . .
H30 H 0.7615 0.8619 0.3766 0.028 Uiso 1 1 calc R U
H31 H 0.8339 0.8470 0.4461 0.028 Uiso 1 1 calc R U
C1 C 1.0210(5) 0.6891(3) 0.1724(3) 0.0148(13) Uani 1 1 d . .
C6 C 1.0702(6) 0.6997(3) 0.2438(3) 0.0134(13) Uani 1 1 d . .
C30 C 0.7777(6) 1.0414(4) 0.0638(3) 0.0210(15) Uani 1 1 d . .
H37 H 0.7023 1.0548 0.0717 0.025 Uiso 1 1 calc R U
C11 C 1.2273(6) 0.7818(3) 0.3567(3) 0.0154(14) Uani 1 1 d . .
C3 C 0.9373(7) 0.6203(4) 0.0785(3) 0.0241(16) Uani 1 1 d . .
H2 H 0.9161 0.5748 0.0577 0.029 Uiso 1 1 calc R U
C9 C 0.8625(6) 0.8311(4) -0.0228(4) 0.0260(17) Uani 1 1 d . .
H7 H 0.8537 0.8829 -0.0357 0.039 Uiso 1 1 calc R U
H8 H 0.7889 0.8086 -0.0171 0.039 Uiso 1 1 calc R U
H9 H 0.9035 0.8055 -0.0603 0.039 Uiso 1 1 calc R U
C21 C 0.9089(5) 0.8058(3) 0.3547(3) 0.0163(14) Uani 1 1 d . .
H24 H 0.9111 0.8211 0.3038 0.020 Uiso 1 1 calc R U
C12 C 1.2482(6) 0.7932(4) 0.4294(3) 0.0197(15) Uani 1 1 d . .
H10 H 1.3228 0.7914 0.4460 0.024 Uiso 1 1 calc R U
C32 C 1.1227(6) 0.9863(4) 0.0289(4) 0.0185(15) Uani 1 1 d . .
H38 H 1.1353 0.9348 0.0455 0.022 Uiso 1 1 calc R U
C20 C 1.3563(6) 0.9055(4) 0.2804(4) 0.0252(17) Uani 1 1 d . .
H21 H 1.2905 0.9182 0.3085 0.038 Uiso 1 1 calc R U
H22 H 1.3350 0.8996 0.2305 0.038 Uiso 1 1 calc R U
H23 H 1.4118 0.9448 0.2845 0.038 Uiso 1 1 calc R U
C8 C 0.9260(6) 0.8255(3) 0.0458(3) 0.0150(13) Uani 1 1 d . .
C37 C 0.7329(6) 0.9162(4) 0.1171(4) 0.0248(16) Uani 1 1 d . .
H49 H 0.7607 0.8662 0.1043 0.030 Uiso 1 1 calc R U
C7 C 1.0949(6) 0.6331(3) 0.2870(3) 0.0204(16) Uani 1 1 d . .
H4 H 1.1142 0.6479 0.3354 0.031 Uiso 1 1 calc R U
H5 H 1.1576 0.6065 0.2658 0.031 Uiso 1 1 calc R U
H6 H 1.0293 0.6012 0.2881 0.031 Uiso 1 1 calc R U
C40 C 0.7424(7) 0.9220(4) 0.1987(4) 0.0321(19) Uani 1 1 d . .
H55 H 0.7158 0.8753 0.2196 0.039 Uiso 1 1 calc R U
H56 H 0.8220 0.9273 0.2112 0.039 Uiso 1 1 calc R U
C13 C 1.1635(6) 0.8070(4) 0.4773(4) 0.0240(17) Uani 1 1 d . .
H11 H 1.1793 0.8130 0.5263 0.029 Uiso 1 1 calc R U
C29 C 0.8501(6) 1.0930(4) 0.0347(4) 0.0217(16) Uani 1 1 d . .
H36 H 0.8244 1.1408 0.0227 0.026 Uiso 1 1 calc R U
C19 C 1.4060(5) 0.8335(4) 0.3078(4) 0.0261(17) Uani 1 1 d . .
H19 H 1.4313 0.8407 0.3573 0.031 Uiso 1 1 calc R U
H20 H 1.4719 0.8208 0.2788 0.031 Uiso 1 1 calc R U
C16 C 1.3232(6) 0.7692(4) 0.3056(4) 0.0198(15) Uani 1 1 d . .
H13 H 1.2921 0.7659 0.2565 0.024 Uiso 1 1 calc R U
C28 C 0.9598(6) 1.0736(4) 0.0236(3) 0.0186(15) Uani 1 1 d . .
H35 H 1.0095 1.1090 0.0045 0.022 Uiso 1 1 calc R U
C38 C 0.6129(6) 0.9204(4) 0.0899(4) 0.0310(19) Uani 1 1 d . .
H50 H 0.6131 0.9206 0.0374 0.037 Uiso 1 1 calc R U
H51 H 0.5784 0.9668 0.1063 0.037 Uiso 1 1 calc R U
C22 C 0.8543(6) 0.7291(4) 0.3587(4) 0.0218(16) Uani 1 1 d . .
H25 H 0.9078 0.6921 0.3408 0.026 Uiso 1 1 calc R U
H26 H 0.8387 0.7174 0.4090 0.026 Uiso 1 1 calc R U
C35 C 1.1944(6) 1.0383(4) 0.0756(4) 0.0209(15) Uani 1 1 d . .
H44 H 1.1871 1.0891 0.0573 0.025 Uiso 1 1 calc R U
H45 H 1.1647 1.0377 0.1246 0.025 Uiso 1 1 calc R U
C2 C 0.9906(6) 0.6209(4) 0.1440(4) 0.0199(15) Uani 1 1 d . .
H1 H 1.0059 0.5765 0.1687 0.024 Uiso 1 1 calc R U
C41 C 0.6793(7) 0.9840(4) 0.2323(4) 0.039(2) Uani 1 1 d . .
H57 H 0.5992 0.9763 0.2256 0.058 Uiso 1 1 calc R U
H58 H 0.7012 1.0305 0.2101 0.058 Uiso 1 1 calc R U
H59 H 0.6961 0.9858 0.2831 0.058 Uiso 1 1 calc R U
C23 C 0.7468(6) 0.7226(4) 0.3168(5) 0.039(2) Uani 1 1 d . .
H27 H 0.7606 0.7360 0.2672 0.059 Uiso 1 1 calc R U
H28 H 0.6908 0.7557 0.3370 0.059 Uiso 1 1 calc R U
H29 H 0.7196 0.6719 0.3191 0.059 Uiso 1 1 calc R U
C17 C 1.3846(6) 0.6957(4) 0.3226(4) 0.0278(17) Uani 1 1 d . .
H14 H 1.4351 0.7034 0.3634 0.033 Uiso 1 1 calc R U
H15 H 1.3290 0.6582 0.3365 0.033 Uiso 1 1 calc R U
C33 C 1.1559(7) 0.9905(4) -0.0498(4) 0.0275(18) Uani 1 1 d . .
H39 H 1.1352 1.0395 -0.0686 0.033 Uiso 1 1 calc R U
H40 H 1.2377 0.9855 -0.0537 0.033 Uiso 1 1 calc R U
C34 C 1.1010(8) 0.9317(4) -0.0951(4) 0.047(3) Uani 1 1 d . .
H41 H 1.0203 0.9399 -0.0962 0.070 Uiso 1 1 calc R U
H42 H 1.1166 0.8832 -0.0749 0.070 Uiso 1 1 calc R U
H43 H 1.1306 0.9342 -0.1435 0.070 Uiso 1 1 calc R U
C25 C 0.8811(6) 0.9414(4) 0.3934(4) 0.0294(18) Uani 1 1 d . .
H32 H 0.8792 0.9593 0.3444 0.044 Uiso 1 1 calc R U
H33 H 0.9578 0.9429 0.4111 0.044 Uiso 1 1 calc R U
H34 H 0.8339 0.9727 0.4232 0.044 Uiso 1 1 calc R U
C18 C 1.4519(6) 0.6670(4) 0.2600(4) 0.0353(19) Uani 1 1 d . .
H16 H 1.5090 0.7030 0.2472 0.053 Uiso 1 1 calc R U
H17 H 1.4023 0.6589 0.2195 0.053 Uiso 1 1 calc R U
H18 H 1.4877 0.6205 0.2731 0.053 Uiso 1 1 calc R U
C36 C 1.3188(6) 1.0178(4) 0.0778(5) 0.033(2) Uani 1 1 d . .
H46 H 1.3507 1.0224 0.0302 0.049 Uiso 1 1 calc R U
H47 H 1.3268 0.9671 0.0944 0.049 Uiso 1 1 calc R U
H48 H 1.3579 1.0509 0.1104 0.049 Uiso 1 1 calc R U
C39 C 0.5438(6) 0.8550(5) 0.1167(4) 0.043(2) Uani 1 1 d . .
H52 H 0.5479 0.8528 0.1686 0.064 Uiso 1 1 calc R U
H53 H 0.5734 0.8094 0.0966 0.064 Uiso 1 1 calc R U
H54 H 0.4661 0.8611 0.1021 0.064 Uiso 1 1 calc R U

loop_
_atom_site_aniso_label
_atom_site_aniso_U_11
_atom_site_aniso_U_22
_atom_site_aniso_U_33
_atom_site_aniso_U_23
_atom_site_aniso_U_13
_atom_site_aniso_U_12
Fe1 0.0142(4) 0.0107(4) 0.0094(4) -0.0007(4) 0.0006(4) -0.0006(4)
Cl2 0.0155(8) 0.0202(8) 0.0175(8) -0.0016(7) 0.0046(6) 0.0004(7)
Cl1 0.0262(9) 0.0130(7) 0.0154(7) -0.0035(6) 0.0018(7) 0.0018(8)
N1 0.013(3) 0.010(3) 0.009(3) -0.002(2) 0.001(2) -0.002(2)
N2 0.015(3) 0.014(3) 0.006(2) -0.002(2) -0.001(2) -0.003(2)
C10 0.015(3) 0.011(3) 0.008(3) 0.000(3) 0.000(2) 0.003(3)
C15 0.022(4) 0.012(3) 0.011(3) 0.003(3) 0.001(3) -0.003(3)
N3 0.012(3) 0.012(3) 0.014(3) 0.001(2) -0.001(2) -0.001(2)
C31 0.021(3) 0.016(3) 0.014(3) 0.000(3) -0.007(3) 0.000(3)
C26 0.024(4) 0.011(3) 0.013(3) 0.000(3) -0.001(3) 0.001(3)
C14 0.024(4) 0.016(3) 0.014(3) -0.003(3) 0.004(3) -0.003(3)
C5 0.020(4) 0.016(3) 0.011(3) -0.001(3) 0.003(3) -0.001(3)
C4 0.029(4) 0.018(3) 0.015(3) 0.000(3) 0.001(3) -0.003(3)
C27 0.025(4) 0.014(3) 0.014(3) -0.001(3) -0.002(3) -0.003(3)
C24 0.020(4) 0.026(4) 0.025(4) 0.004(3) 0.008(3) 0.006(3)
C1 0.018(3) 0.013(3) 0.013(3) -0.002(3) 0.003(3) 0.001(3)
C6 0.016(3) 0.016(3) 0.008(3) 0.003(2) 0.000(3) -0.002(3)
C30 0.019(4) 0.029(4) 0.015(3) -0.002(3) -0.006(3) 0.003(3)
C11 0.021(4) 0.010(3) 0.015(3) -0.001(3) -0.005(3) -0.008(3)
C3 0.036(4) 0.014(3) 0.023(4) -0.008(3) -0.005(4) -0.002(4)
C9 0.036(4) 0.017(4) 0.025(4) 0.006(3) -0.015(3) -0.001(3)
C21 0.022(4) 0.017(3) 0.010(3) 0.000(3) 0.006(3) -0.001(3)
C12 0.024(4) 0.022(4) 0.013(3) 0.001(3) -0.008(3) -0.005(3)
C32 0.022(4) 0.017(4) 0.016(4) 0.005(3) 0.001(3) -0.003(3)
C20 0.026(4) 0.024(4) 0.026(4) 0.001(3) 0.002(3) -0.008(3)
C8 0.015(3) 0.017(3) 0.013(3) 0.002(3) -0.002(3) -0.001(3)
C37 0.019(4) 0.023(4) 0.032(4) 0.002(3) -0.003(3) 0.004(3)
C7 0.033(4) 0.013(3) 0.015(3) 0.003(3) -0.003(3) -0.007(3)
C40 0.027(4) 0.040(5) 0.030(4) 0.008(4) 0.002(3) -0.003(4)
C13 0.038(4) 0.023(4) 0.012(3) -0.003(3) -0.004(3) -0.005(4)
C29 0.030(4) 0.016(3) 0.020(4) 0.002(3) -0.009(3) 0.007(3)
C19 0.016(4) 0.034(4) 0.029(4) 0.000(3) 0.003(3) -0.005(3)
C16 0.017(4) 0.024(4) 0.018(4) 0.001(3) 0.004(3) 0.000(3)
C28 0.027(4) 0.012(3) 0.016(3) 0.003(3) 0.002(3) -0.001(3)
C38 0.023(4) 0.040(5) 0.030(4) 0.002(4) -0.008(3) -0.004(4)
C22 0.023(4) 0.019(4) 0.023(4) 0.001(3) -0.001(3) -0.004(3)
C35 0.022(4) 0.022(4) 0.019(4) 0.002(3) -0.001(3) -0.002(3)
C2 0.028(4) 0.014(3) 0.018(3) 0.002(3) -0.006(3) -0.002(3)
C41 0.039(5) 0.048(5) 0.029(4) -0.002(4) -0.003(4) -0.016(4)
C23 0.028(4) 0.032(4) 0.057(6) 0.000(4) -0.014(4) -0.003(4)
C17 0.019(3) 0.033(4) 0.031(4) -0.006(4) 0.000(3) -0.003(3)
C33 0.035(4) 0.025(4) 0.022(4) 0.001(3) 0.011(3) 0.003(4)
C34 0.074(7) 0.037(5) 0.029(5) -0.013(4) 0.012(5) -0.014(5)
C25 0.035(4) 0.022(4) 0.031(4) -0.001(4) 0.013(4) 0.007(3)
C18 0.028(4) 0.040(5) 0.037(4) -0.009(4) 0.010(4) -0.003(4)
C36 0.018(4) 0.022(4) 0.058(6) 0.003(4) -0.005(4) -0.001(3)
C39 0.029(5) 0.060(6) 0.039(5) -0.003(5) 0.004(4) -0.012(4)

loop_
_atom_type_symbol
_atom_type_description
_atom_type_scat_dispersion_real
_atom_type_scat_dispersion_imag
_atom_type_scat_source
C C 0.0033 0.0016 'International Tables Vol C Tables 4.2.6.8 and 6.1.1.4'
H H 0.0000 0.0000 'International Tables Vol C Tables 4.2.6.8 and 6.1.1.4'
N N 0.0061 0.0033 'International Tables Vol C Tables 4.2.6.8 and 6.1.1.4'
Cl Cl 0.1484 0.1585 'International Tables Vol C Tables 4.2.6.8 and 6.1.1.4'
Fe Fe 0.3463 0.8444 'International Tables Vol C Tables 4.2.6.8 and 6.1.1.4'

loop_
_geom_angle_atom_site_label_1
_geom_angle_atom_site_label_2
_geom_angle_atom_site_label_3
_geom_angle
N1 Fe1 N2 74.05(19)
N1 Fe1 N3 73.15(19)
N2 Fe1 N3 141.67(19)
N1 Fe1 Cl1 151.91(15)
N2 Fe1 Cl1 100.60(14)
N3 Fe1 Cl1 99.02(14)
N1 Fe1 Cl2 87.42(15)
N2 Fe1 Cl2 96.97(15)
N3 Fe1 Cl2 100.82(14)
Cl1 Fe1 Cl2 120.67(7)
C5 N1 C1 121.0(5)
C5 N1 Fe1 120.0(4)
C1 N1 Fe1 118.4(4)
C6 N2 C10 118.8(5)
C6 N2 Fe1 114.9(4)
C10 N2 Fe1 126.2(4)
C15 C10 C11 122.3(6)
C15 C10 N2 116.8(5)
C11 C10 N2 120.9(6)
C14 C15 C10 117.7(6)
C14 C15 C21 122.0(6)
C10 C15 C21 120.3(5)
C8 N3 C26 119.0(5)
C8 N3 Fe1 115.8(4)
C26 N3 Fe1 125.2(4)
C30 C31 C26 117.7(6)
C30 C31 C37 121.2(6)
C26 C31 C37 121.0(6)
C27 C26 C31 121.3(6)
C27 C26 N3 121.0(6)
C31 C26 N3 117.8(6)
C15 C14 C13 122.2(6)
C15 C14 H12 118.9
C13 C14 H12 118.9
N1 C5 C4 121.1(6)
N1 C5 C8 113.1(5)
C4 C5 C8 125.8(6)
C5 C4 C3 118.5(6)
C5 C4 H3 120.8
C3 C4 H3 120.8
C28 C27 C26 118.0(7)
C28 C27 C32 120.4(6)
C26 C27 C32 121.6(6)
C25 C24 C21 115.3(5)
C25 C24 H30 108.4
C21 C24 H30 108.4
C25 C24 H31 108.4
C21 C24 H31 108.4
H30 C24 H31 107.5
N1 C1 C2 121.0(6)
N1 C1 C6 114.4(5)
C2 C1 C6 124.5(6)
N2 C6 C1 114.9(5)
N2 C6 C7 127.0(5)
C1 C6 C7 118.0(5)
C31 C30 C29 121.9(7)
C31 C30 H37 119.0
C29 C30 H37 119.0
C12 C11 C10 116.9(6)
C12 C11 C16 120.3(6)
C10 C11 C16 122.8(6)
C4 C3 C2 120.6(6)
C4 C3 H2 119.7
C2 C3 H2 119.7
C8 C9 H7 109.5
C8 C9 H8 109.5
H7 C9 H8 109.5
C8 C9 H9 109.5
H7 C9 H9 109.5
H8 C9 H9 109.5
C15 C21 C22 109.5(5)
C15 C21 C24 112.8(5)
C22 C21 C24 110.3(5)
C15 C21 H24 108.0
C22 C21 H24 108.0
C24 C21 H24 108.0
C13 C12 C11 122.0(7)
C13 C12 H10 119.0
C11 C12 H10 119.0
C27 C32 C33 111.4(6)
C27 C32 C35 109.4(6)
C33 C32 C35 111.9(6)
C27 C32 H38 108.0
C33 C32 H38 108.0
C35 C32 H38 108.0
C19 C20 H21 109.5
C19 C20 H22 109.5
H21 C20 H22 109.5
C19 C20 H23 109.5
H21 C20 H23 109.5
H22 C20 H23 109.5
N3 C8 C5 115.8(5)
N3 C8 C9 126.7(6)
C5 C8 C9 117.5(5)
C38 C37 C31 113.9(6)
C38 C37 C40 113.5(7)
C31 C37 C40 110.2(6)
C38 C37 H49 106.2
C31 C37 H49 106.2
C40 C37 H49 106.2
C6 C7 H4 109.5
C6 C7 H5 109.5
H4 C7 H5 109.5
C6 C7 H6 109.5
H4 C7 H6 109.5
H5 C7 H6 109.5
C41 C40 C37 115.8(7)
C41 C40 H55 108.3
C37 C40 H55 108.3
C41 C40 H56 108.3
C37 C40 H56 108.3
H55 C40 H56 107.4
C12 C13 C14 118.8(6)
C12 C13 H11 120.6
C14 C13 H11 120.6
C28 C29 C30 118.8(6)
C28 C29 H36 120.6
C30 C29 H36 120.6
C20 C19 C16 113.0(6)
C20 C19 H19 109.0
C16 C19 H19 109.0
C20 C19 H20 109.0
C16 C19 H20 109.0
H19 C19 H20 107.8
C11 C16 C19 111.0(5)
C11 C16 C17 111.0(6)
C19 C16 C17 110.0(6)
C11 C16 H13 108.3
C19 C16 H13 108.3
C17 C16 H13 108.3
C27 C28 C29 122.3(6)
C27 C28 H35 118.9
C29 C28 H35 118.9
C37 C38 C39 111.1(6)
C37 C38 H50 109.4
C39 C38 H50 109.4
C37 C38 H51 109.4
C39 C38 H51 109.4
H50 C38 H51 108.0
C23 C22 C21 114.0(6)
C23 C22 H25 108.8
C21 C22 H25 108.8
C23 C22 H26 108.8
C21 C22 H26 108.8
H25 C22 H26 107.7
C36 C35 C32 114.0(6)
C36 C35 H44 108.8
C32 C35 H44 108.8
C36 C35 H45 108.8
C32 C35 H45 108.8
H44 C35 H45 107.7
C3 C2 C1 117.8(6)
C3 C2 H1 121.1
C1 C2 H1 121.1
C40 C41 H57 109.5
C40 C41 H58 109.5
H57 C41 H58 109.5
C40 C41 H59 109.5
H57 C41 H59 109.5
H58 C41 H59 109.5
C22 C23 H27 109.5
C22 C23 H28 109.5
H27 C23 H28 109.5
C22 C23 H29 109.5
H27 C23 H29 109.5
H28 C23 H29 109.5
C18 C17 C16 112.7(6)
C18 C17 H14 109.0
C16 C17 H14 109.0
C18 C17 H15 109.0
C16 C17 H15 109.0
H14 C17 H15 107.8
C34 C33 C32 113.3(6)
C34 C33 H39 108.9
C32 C33 H39 108.9
C34 C33 H40 108.9
C32 C33 H40 108.9
H39 C33 H40 107.7
C33 C34 H41 109.5
C33 C34 H42 109.5
H41 C34 H42 109.5
C33 C34 H43 109.5
H41 C34 H43 109.5
H42 C34 H43 109.5
C24 C25 H32 109.5
C24 C25 H33 109.5
H32 C25 H33 109.5
C24 C25 H34 109.5
H32 C25 H34 109.5
H33 C25 H34 109.5
C17 C18 H16 109.5
C17 C18 H17 109.5
H16 C18 H17 109.5
C17 C18 H18 109.5
H16 C18 H18 109.5
H17 C18 H18 109.5
C35 C36 H46 109.5
C35 C36 H47 109.5
H46 C36 H47 109.5
C35 C36 H48 109.5
H46 C36 H48 109.5
H47 C36 H48 109.5
C38 C39 H52 109.5
C38 C39 H53 109.5
H52 C39 H53 109.5
C38 C39 H54 109.5
H52 C39 H54 109.5
H53 C39 H54 109.5

loop_
_geom_bond_atom_site_label_1
_geom_bond_atom_site_label_2
_geom_bond_distance
Fe1 N1 2.080(5)
Fe1 N2 2.217(5)
Fe1 N3 2.220(5)
Fe1 Cl1 2.2630(18)
Fe1 Cl2 2.3428(19)
N1 C5 1.345(8)
N1 C1 1.346(8)
N2 C6 1.308(7)
N2 C10 1.440(7)
C10 C15 1.403(8)
C10 C11 1.411(9)
C15 C14 1.387(8)
C15 C21 1.519(9)
N3 C8 1.288(7)
N3 C26 1.439(8)
C31 C30 1.385(9)
C31 C26 1.412(9)
C31 C37 1.539(9)
C26 C27 1.411(9)
C14 C13 1.392(10)
C14 H12 0.9500
C5 C4 1.386(9)
C5 C8 1.478(8)
C4 C3 1.392(9)
C4 H3 0.9500
C27 C28 1.379(9)
C27 C32 1.526(9)
C24 C25 1.525(9)
C24 C21 1.548(8)
C24 H30 0.9900
C24 H31 0.9900
C1 C2 1.401(9)
C1 C6 1.483(8)
C6 C7 1.490(8)
C30 C29 1.393(10)
C30 H37 0.9500
C11 C12 1.408(9)
C11 C16 1.519(9)
C3 C2 1.393(9)
C3 H2 0.9500
C9 C8 1.506(8)
C9 H7 0.9800
C9 H8 0.9800
C9 H9 0.9800
C21 C22 1.545(9)
C21 H24 1.0000
C12 C13 1.384(9)
C12 H10 0.9500
C32 C33 1.539(9)
C32 C35 1.554(9)
C32 H38 1.0000
C20 C19 1.530(9)
C20 H21 0.9800
C20 H22 0.9800
C20 H23 0.9800
C37 C38 1.532(9)
C37 C40 1.545(10)
C37 H49 1.0000
C7 H4 0.9800
C7 H5 0.9800
C7 H6 0.9800
C40 C41 1.501(11)
C40 H55 0.9900
C40 H56 0.9900
C13 H11 0.9500
C29 C28 1.381(9)
C29 H36 0.9500
C19 C16 1.536(9)
C19 H19 0.9900
C19 H20 0.9900
C16 C17 1.562(9)
C16 H13 1.0000
C28 H35 0.9500
C38 C39 1.537(10)
C38 H50 0.9900
C38 H51 0.9900
C22 C23 1.519(9)
C22 H25 0.9900
C22 H26 0.9900
C35 C36 1.540(9)
C35 H44 0.9900
C35 H45 0.9900
C2 H1 0.9500
C41 H57 0.9800
C41 H58 0.9800
C41 H59 0.9800
C23 H27 0.9800
C23 H28 0.9800
C23 H29 0.9800
C17 C18 1.523(9)
C17 H14 0.9900
C17 H15 0.9900
C33 C34 1.520(10)
C33 H39 0.9900
C33 H40 0.9900
C34 H41 0.9800
C34 H42 0.9800
C34 H43 0.9800
C25 H32 0.9800
C25 H33 0.9800
C25 H34 0.9800
C18 H16 0.9800
C18 H17 0.9800
C18 H18 0.9800
C36 H46 0.9800
C36 H47 0.9800
C36 H48 0.9800
C39 H52 0.9800
C39 H53 0.9800
C39 H54 0.9800

loop_
_geom_torsion_atom_site_label_1
_geom_torsion_atom_site_label_2
_geom_torsion_atom_site_label_3
_geom_torsion_atom_site_label_4
_geom_torsion
C6 N2 C10 C15 -94.5(7)
Fe1 N2 C10 C15 89.6(6)
C6 N2 C10 C11 84.5(8)
Fe1 N2 C10 C11 -91.3(7)
C11 C10 C15 C14 -3.4(9)
N2 C10 C15 C14 175.6(5)
C11 C10 C15 C21 177.9(6)
N2 C10 C15 C21 -3.1(8)
C30 C31 C26 C27 2.3(9)
C37 C31 C26 C27 -175.6(6)
C30 C31 C26 N3 -178.8(5)
C37 C31 C26 N3 3.4(9)
C8 N3 C26 C27 -109.4(7)
Fe1 N3 C26 C27 71.7(7)
C8 N3 C26 C31 71.6(8)
Fe1 N3 C26 C31 -107.2(6)
C10 C15 C14 C13 0.6(10)
C21 C15 C14 C13 179.3(6)
C1 N1 C5 C4 -1.0(10)
Fe1 N1 C5 C4 170.4(5)
C1 N1 C5 C8 176.7(6)
Fe1 N1 C5 C8 -11.9(7)
N1 C5 C4 C3 0.2(10)
C8 C5 C4 C3 -177.2(7)
C31 C26 C27 C28 -1.8(10)
N3 C26 C27 C28 179.3(6)
C31 C26 C27 C32 176.0(6)
N3 C26 C27 C32 -2.9(9)
C5 N1 C1 C2 1.1(9)
Fe1 N1 C1 C2 -170.4(5)
C5 N1 C1 C6 -174.8(6)
Fe1 N1 C1 C6 13.7(7)
C10 N2 C6 C1 170.2(5)
Fe1 N2 C6 C1 -13.5(7)
C10 N2 C6 C7 -8.2(10)
Fe1 N2 C6 C7 168.2(5)
N1 C1 C6 N2 0.7(8)
C2 C1 C6 N2 -175.0(6)
N1 C1 C6 C7 179.2(6)
C2 C1 C6 C7 3.5(10)
C26 C31 C30 C29 -1.1(10)
C37 C31 C30 C29 176.7(6)
C15 C10 C11 C12 3.4(9)
N2 C10 C11 C12 -175.6(5)
C15 C10 C11 C16 -175.3(6)
N2 C10 C11 C16 5.7(9)
C5 C4 C3 C2 0.5(11)
C14 C15 C21 C22 -90.0(7)
C10 C15 C21 C22 88.6(7)
C14 C15 C21 C24 33.2(8)
C10 C15 C21 C24 -148.2(6)
C25 C24 C21 C15 59.6(8)
C25 C24 C21 C22 -177.7(6)
C10 C11 C12 C13 -0.6(10)
C16 C11 C12 C13 178.1(6)
C28 C27 C32 C33 -64.3(8)
C26 C27 C32 C33 118.0(7)
C28 C27 C32 C35 59.9(8)
C26 C27 C32 C35 -117.8(7)
C26 N3 C8 C5 -168.4(5)
Fe1 N3 C8 C5 10.6(7)
C26 N3 C8 C9 8.5(10)
Fe1 N3 C8 C9 -172.5(5)
N1 C5 C8 N3 0.1(9)
C4 C5 C8 N3 177.7(7)
N1 C5 C8 C9 -177.1(6)
C4 C5 C8 C9 0.5(10)
C30 C31 C37 C38 37.6(9)
C26 C31 C37 C38 -144.7(7)
C30 C31 C37 C40 -91.3(8)
C26 C31 C37 C40 86.4(8)
C38 C37 C40 C41 -48.7(9)
C31 C37 C40 C41 80.4(8)
C11 C12 C13 C14 -2.0(10)
C15 C14 C13 C12 2.0(10)
C31 C30 C29 C28 -0.4(10)
C12 C11 C16 C19 -57.4(8)
C10 C11 C16 C19 121.3(7)
C12 C11 C16 C17 65.3(8)
C10 C11 C16 C17 -116.1(7)
C20 C19 C16 C11 -65.9(7)
C20 C19 C16 C17 170.9(6)
C26 C27 C28 C29 0.2(10)
C32 C27 C28 C29 -177.7(6)
C30 C29 C28 C27 0.9(10)
C31 C37 C38 C39 169.0(6)
C40 C37 C38 C39 -63.8(9)
C15 C21 C22 C23 -165.4(6)
C24 C21 C22 C23 69.9(8)
C27 C32 C35 C36 171.5(6)
C33 C32 C35 C36 -64.6(8)
C4 C3 C2 C1 -0.4(11)
N1 C1 C2 C3 -0.4(10)
C6 C1 C2 C3 175.0(6)
C11 C16 C17 C18 159.7(6)
C19 C16 C17 C18 -77.1(7)
C27 C32 C33 C34 -66.7(8)
C35 C32 C33 C34 170.6(7)
